data_1558143
loop_
_publ_author_name
'Boreen, Michael A.'
'Gould, Colin A.'
'Booth, Corwin H.'
'Hohloch, Stephan'
'Arnold, John'

_publ_section_title
;
 Structure and magnetism of a tetrahedral uranium(iii) \b-diketiminate
 complex.
;
_journal_issue 23
_journal_name_full 'Dalton transactions (Cambridge, England : 2003)'
_journal_page_first 7938
_journal_page_last 7944
_journal_paper_doi 10.1039/d0dt01599g
_journal_volume 49
_journal_year 2020
_chemical_formula_moiety 'C82 H116 I2 N4 O2 U2, C3 H7'
_chemical_formula_sum 'C85 H123 I2 N4 O2 U2'
_chemical_formula_weight 1962.73
_space_group_crystal_system triclinic
_space_group_IT_number 2
_space_group_name_Hall '-P 1'
_space_group_name_H-M_alt 'P -1'
_atom_sites_solution_hydrogens geom
_audit_creation_date 2020-03-19
_audit_creation_method
;
Olex2 1.2
(compiled May 18 2018 14:05:52 for OlexSys, GUI svn.r5506)
;
_audit_update_record
;
2020-05-26 deposited with the CCDC.	2020-05-28 downloaded from the CCDC.
;
_cell_angle_alpha 75.3460(10)
_cell_angle_beta 80.6320(10)
_cell_angle_gamma 69.9180(10)
_cell_formula_units_Z 2
_cell_length_a 12.2023(3)
_cell_length_b 16.5876(6)
_cell_length_c 22.5734(8)
_cell_measurement_reflns_used 11678
_cell_measurement_temperature 100(2)
_cell_measurement_theta_max 25.44
_cell_measurement_theta_min 1.34
_cell_volume 4137.1(2)
_computing_cell_refinement 'Bruker ApexII suite, 2015'
_computing_data_collection 'Bruker ApexII suite, 2015'
_computing_data_reduction 'Bruker ApexII suite, 2015'
_computing_molecular_graphics 'Olex2 (Dolomanov et al., 2009)'
_computing_publication_material 'Olex2 (Dolomanov et al., 2009)'
_computing_structure_refinement 'ShelXL (Sheldrick, 2015)'
_diffrn_ambient_temperature 100.02
_diffrn_measured_fraction_theta_full 0.993
_diffrn_measured_fraction_theta_max 0.986
_diffrn_measurement_device_type 'Bruker Quazar'
_diffrn_measurement_method 'omega phi scans'
_diffrn_radiation_type MoK\a
_diffrn_radiation_wavelength 0.71073
_diffrn_reflns_av_R_equivalents 0.0653
_diffrn_reflns_av_unetI/netI 0.0741
_diffrn_reflns_Laue_measured_fraction_full 0.993
_diffrn_reflns_Laue_measured_fraction_max 0.986
_diffrn_reflns_limit_h_max 14
_diffrn_reflns_limit_h_min -14
_diffrn_reflns_limit_k_max 17
_diffrn_reflns_limit_k_min -19
_diffrn_reflns_limit_l_max 26
_diffrn_reflns_limit_l_min -27
_diffrn_reflns_number 54187
_diffrn_reflns_point_group_measured_fraction_full 0.993
_diffrn_reflns_point_group_measured_fraction_max 0.986
_diffrn_reflns_theta_full 25.242
_diffrn_reflns_theta_max 25.443
_diffrn_reflns_theta_min 1.338
_exptl_absorpt_coefficient_mu 4.702
_exptl_absorpt_correction_T_max 0.7452
_exptl_absorpt_correction_T_min 0.6881
_exptl_absorpt_correction_type multi-scan
_exptl_absorpt_process_details
;
SADABS-2016/2 (Bruker,2016) was used for absorption correction.
wR2(int) was 0.1140 before and 0.0527 after correction.
The Ratio of minimum to maximum transmission is 0.9234.
The \l/2 correction factor is Not present.
;
_exptl_crystal_colour green
_exptl_crystal_density_diffrn 1.576
_exptl_crystal_description plate
_exptl_crystal_F_000 1934
_exptl_crystal_size_max 0.12
_exptl_crystal_size_mid 0.03
_exptl_crystal_size_min 0.02
_refine_diff_density_max 6.415
_refine_diff_density_min -0.974
_refine_diff_density_rms 0.195
_refine_ls_extinction_method none
_refine_ls_goodness_of_fit_ref 1.019
_refine_ls_hydrogen_treatment constr
_refine_ls_matrix_type full
_refine_ls_number_parameters 860
_refine_ls_number_reflns 15102
_refine_ls_number_restraints 36
_refine_ls_restrained_S_all 1.018
_refine_ls_R_factor_all 0.0791
_refine_ls_R_factor_gt 0.0577
_refine_ls_shift/su_max 0.001
_refine_ls_shift/su_mean 0.000
_refine_ls_structure_factor_coef Fsqd
_refine_ls_weighting_details 'w=1/[\s^2^(Fo^2^)+(0.0645P)^2^+27.3806P] where P=(Fo^2^+2Fc^2^)/3'
_refine_ls_weighting_scheme calc
_refine_ls_wR_factor_gt 0.1312
_refine_ls_wR_factor_ref 0.1411
_reflns_Friedel_coverage 0.000
_reflns_number_gt 11678
_reflns_number_total 15102
_reflns_threshold_expression 'I > 2\s(I)'
_cod_data_source_file d0dt01599g2.cif
_cod_data_source_block sh044_0m
_cod_depositor_comments 'Adding full bibliography for 1558142--1558143.cif.'
_cod_database_code 1558143
_shelx_shelxl_version_number 2018/3
_shelx_space_group_comment
;
The symmetry employed for this shelxl refinement is uniquely defined
by the following loop, which should always be used as a source of
symmetry information in preference to the above space-group names.
They are only intended as comments.
;
_exptl_absorpt_special_details 'Blessing, 1995'
_olex2_refinement_description
;
1. Fixed Uiso
 At 1.2 times of:
  All C(H) groups, All C(H,H) groups
 At 1.5 times of:
  All C(H,H,H) groups
2. Uiso/Uaniso restraints and constraints
Uanis(C6A) \\sim Ueq, Uanis(C4A) \\sim Ueq, Uanis(C1A) \\sim Ueq, Uanis(C7A)
\\sim Ueq, Uanis(C9A) \\sim Ueq, Uanis(C8A) \\sim Ueq: with sigma of 0.001 and
sigma for terminal atoms of 0.002
3.a Ternary CH refined with riding coordinates:
 C12(H12), C36A(H36A), C39(H39), C15(H15), C36(H36), C24(H24), C27A(H27A),
 C24A(H24A), C39A(H39A), C27(H27), C12A(H12A), C15A(H15A)
3.b Secondary CH2 refined with riding coordinates:
 C100(H10B,H10C), C101(H10D,H10E)
3.c Me refined with riding coordinates:
 C26(H26A,H26B,H26C), C29A(H29A,H29B,H29C), C41(H41A,H41B,H41C), C28(H28A,H28B,
 H28C), C14(H14A,H14B,H14C), C25A(H25A,H25B,H25C), C38(H38A,H38B,H38C),
 C28A(H28D,H28E,H28F), C17(H17A,H17B,H17C), C41A(H41D,H41E,H41F), C40A(H40A,
 H40B,H40C), C37(H37A,H37B,H37C), C16(H16A,H16B,H16C), C29(H29D,H29E,H29F),
 C26A(H26D,H26E,H26F), C25(H25D,H25E,H25F), C13(H13A,H13B,H13C), C40(H40D,H40E,
 H40F), C14A(H14D,H14E,H14F), C16A(H16D,H16E,H16F), C37A(H37D,H37E,H37F),
 C38A(H38D,H38E,H38F), C13A(H13D,H13E,H13F), C17A(H17D,H17E,H17F), C102(H10F,
 H10G,H10H)
3.d Aromatic/amide H refined with riding coordinates:
 C20(H20), C2(H2), C10(H10), C8(H8), C2A(H2A), C21(H21), C9(H9), C22(H22),
 C34(H34), C21A(H21A), C32(H32), C22A(H22A), C33(H33), C33A(H33A), C10A(H10A),
 C20A(H20A), C32A(H32A), C34A(H34A), C9A(H9A), C8A(H8A)
3.e Idealised Me refined as rotating group:
 C4(H4A,H4B,H4C), C5(H5A,H5B,H5C), C4A(H4AA,H4AB,H4AC), C5A(H5AA,H5AB,H5AC)
;
_olex2_submission_special_instructions 'No special instructions were received'

loop_
_space_group_symop_operation_xyz
'x, y, z'
'-x, -y, -z'

loop_
_atom_site_label
_atom_site_type_symbol
_atom_site_fract_x
_atom_site_fract_y
_atom_site_fract_z
_atom_site_U_iso_or_equiv
_atom_site_adp_type
_atom_site_occupancy
_atom_site_site_symmetry_order
_atom_site_calc_flag
_atom_site_refinement_flags_posn
_atom_site_refinement_flags_adp
_atom_site_refinement_flags_occupancy
_atom_site_disorder_assembly
_atom_site_disorder_group
U1A U 0.61104(3) 0.82555(2) 0.24898(2) 0.02188(10) Uani 1 1 d . . . . .
U1 U 0.82298(3) 0.50420(2) 0.24344(2) 0.02155(10) Uani 1 1 d . . . . .
I1 I 0.56038(5) 0.64493(4) 0.25415(3) 0.02657(15) Uani 1 1 d . . . . .
I1A I 0.86898(5) 0.67486(4) 0.26450(3) 0.02814(15) Uani 1 1 d . . . . .
N2 N 1.0274(6) 0.4171(5) 0.2598(3) 0.0230(16) Uani 1 1 d . . . . .
O1 O 0.8005(5) 0.4569(4) 0.1682(3) 0.0283(14) Uani 1 1 d . . . . .
O1A O 0.6572(5) 0.9134(4) 0.1711(3) 0.0311(15) Uani 1 1 d . . . . .
N1 N 0.8227(6) 0.3754(5) 0.3195(3) 0.0269(17) Uani 1 1 d . . . . .
C11 C 0.6986(8) 0.4499(6) 0.3990(4) 0.029(2) Uani 1 1 d . . . . .
C3 C 1.0766(7) 0.3331(6) 0.2719(4) 0.023(2) Uani 1 1 d . . . . .
N2A N 0.5761(6) 0.9139(5) 0.3227(3) 0.0213(16) Uani 1 1 d . . . . .
C4 C 0.8595(9) 0.2204(7) 0.3744(5) 0.040(3) Uani 1 1 d . . . . .
H4A H 0.794751 0.244759 0.403352 0.060 Uiso 1 1 calc GR . . . .
H4B H 0.925787 0.179584 0.397227 0.060 Uiso 1 1 calc GR . . . .
H4C H 0.833921 0.188984 0.350761 0.060 Uiso 1 1 calc GR . . . .
C12 C 0.6193(9) 0.3394(7) 0.2879(4) 0.035(2) Uani 1 1 d . . . . .
H12 H 0.703091 0.318529 0.271531 0.042 Uiso 1 1 calc R . . . .
C20 C 1.2307(8) 0.5404(7) 0.2640(5) 0.043(3) Uani 1 1 d . . . . .
H20 H 1.263675 0.555932 0.293095 0.051 Uiso 1 1 calc R . . . .
C2 C 1.0117(8) 0.2741(6) 0.3041(4) 0.030(2) Uani 1 1 d . . . . .
H2 H 1.053027 0.213269 0.307149 0.036 Uiso 1 1 calc R . . . .
C26 C 1.1110(10) 0.5374(8) 0.3865(5) 0.051(3) Uani 1 1 d . . . . .
H26A H 1.085070 0.518034 0.429636 0.077 Uiso 1 1 calc R . . . .
H26B H 1.189750 0.541749 0.383943 0.077 Uiso 1 1 calc R . . . .
H26C H 1.056753 0.594960 0.369557 0.077 Uiso 1 1 calc R . . . .
N1A N 0.4030(6) 0.9053(5) 0.2559(4) 0.036(2) Uani 1 1 d . . . . .
C5 C 1.2014(8) 0.2900(7) 0.2555(5) 0.040(3) Uani 1 1 d . . . . .
H5A H 1.214228 0.293096 0.211063 0.061 Uiso 1 1 calc GR . . . .
H5B H 1.224192 0.228327 0.277295 0.061 Uiso 1 1 calc GR . . . .
H5C H 1.248769 0.319848 0.267107 0.061 Uiso 1 1 calc GR . . . .
C6 C 0.7101(7) 0.4023(6) 0.3528(4) 0.0219(19) Uani 1 1 d . . . . .
C23A C 0.7834(9) 0.8782(7) 0.3400(5) 0.037(3) Uani 1 1 d . . . . .
C3A C 0.4971(8) 0.9892(6) 0.3312(4) 0.027(2) Uani 1 1 d . . . . .
C36A C 0.8581(9) 0.8349(7) 0.0945(4) 0.040(3) Uani 1 1 d . . . . .
H36A H 0.830106 0.805728 0.135776 0.049 Uiso 1 1 calc R . . . .
C18A C 0.6713(8) 0.8703(6) 0.3614(4) 0.026(2) Uani 1 1 d . . . . .
C6A C 0.3321(10) 0.8647(8) 0.2344(5) 0.046(3) Uani 1 1 d . U . . .
C31 C 0.6864(8) 0.4800(6) 0.0847(4) 0.027(2) Uani 1 1 d . . . . .
C10 C 0.5884(9) 0.4846(7) 0.4271(4) 0.036(2) Uani 1 1 d . . . . .
H10 H 0.579669 0.515634 0.458567 0.044 Uiso 1 1 calc R . . . .
C7 C 0.6115(8) 0.3918(7) 0.3358(4) 0.033(2) Uani 1 1 d . . . . .
C8 C 0.5020(8) 0.4277(7) 0.3661(4) 0.034(2) Uani 1 1 d . . . . .
H8 H 0.434597 0.419232 0.356053 0.041 Uiso 1 1 calc R . . . .
C19 C 1.1513(8) 0.4944(6) 0.2837(4) 0.029(2) Uani 1 1 d . . . . .
C30 C 0.7777(8) 0.4253(6) 0.1224(4) 0.023(2) Uani 1 1 d . . . . .
C39 C 0.9355(8) 0.2789(7) 0.1561(5) 0.036(2) Uani 1 1 d . . . . .
H39 H 0.945330 0.312265 0.185021 0.043 Uiso 1 1 calc R . . . .
C1A C 0.3461(8) 0.9812(6) 0.2673(4) 0.028(2) Uani 1 1 d . U . . .
C4A C 0.2223(10) 1.0377(8) 0.2505(6) 0.056(3) Uani 1 1 d . U . . .
H4AA H 0.224265 1.064733 0.206559 0.084 Uiso 1 1 calc GR . . . .
H4AB H 0.191936 1.083720 0.274385 0.084 Uiso 1 1 calc GR . . . .
H4AC H 0.171273 1.000754 0.259783 0.084 Uiso 1 1 calc GR . . . .
C15 C 0.8062(9) 0.4615(8) 0.4172(4) 0.040(3) Uani 1 1 d . . . . .
H15 H 0.860556 0.465454 0.379056 0.048 Uiso 1 1 calc R . . . .
C2A C 0.3927(8) 1.0249(7) 0.3019(5) 0.036(2) Uani 1 1 d . . . . .
H2A H 0.347306 1.083448 0.304569 0.043 Uiso 1 1 calc R . . . .
C23 C 1.1423(7) 0.4917(6) 0.1759(4) 0.031(2) Uani 1 1 d . . . . .
C30A C 0.7017(8) 0.9691(6) 0.1255(4) 0.030(2) Uani 1 1 d . . . . .
C18 C 1.1102(7) 0.4673(6) 0.2393(4) 0.027(2) Uani 1 1 d . . . . .
C35 C 0.8431(8) 0.3404(6) 0.1140(4) 0.026(2) Uani 1 1 d . . . . .
C21 C 1.2620(9) 0.5640(7) 0.2015(5) 0.040(3) Uani 1 1 d . . . . .
H21 H 1.315333 0.596652 0.188672 0.048 Uiso 1 1 calc R . . . .
C36 C 0.6165(8) 0.5701(6) 0.0953(4) 0.029(2) Uani 1 1 d . . . . .
H36 H 0.604475 0.564547 0.140858 0.035 Uiso 1 1 calc R . . . .
C1 C 0.8965(8) 0.2940(6) 0.3312(4) 0.031(2) Uani 1 1 d . . . . .
C29A C 0.9004(10) 0.9169(9) 0.2377(6) 0.058(3) Uani 1 1 d . . . . .
H29A H 0.905825 0.966447 0.204145 0.087 Uiso 1 1 calc R . . . .
H29B H 0.974374 0.890297 0.257122 0.087 Uiso 1 1 calc R . . . .
H29C H 0.884566 0.872974 0.221271 0.087 Uiso 1 1 calc R . . . .
C24 C 1.1130(8) 0.4722(7) 0.3506(5) 0.037(3) Uani 1 1 d . . . . .
H24 H 1.030564 0.471744 0.353157 0.045 Uiso 1 1 calc R . . . .
C27A C 0.8000(8) 0.9497(7) 0.2858(5) 0.042(3) Uani 1 1 d . . . . .
H27A H 0.725433 0.977355 0.265039 0.050 Uiso 1 1 calc R . . . .
C41 C 1.0535(9) 0.2474(8) 0.1193(5) 0.052(3) Uani 1 1 d . . . . .
H41A H 1.112131 0.207656 0.147399 0.077 Uiso 1 1 calc R . . . .
H41B H 1.045329 0.216229 0.089578 0.077 Uiso 1 1 calc R . . . .
H41C H 1.078415 0.298089 0.097481 0.077 Uiso 1 1 calc R . . . .
C28 C 1.0125(10) 0.5495(7) 0.0889(5) 0.045(3) Uani 1 1 d . . . . .
H28A H 0.950406 0.578934 0.116946 0.068 Uiso 1 1 calc R . . . .
H28B H 1.055611 0.589689 0.066352 0.068 Uiso 1 1 calc R . . . .
H28C H 0.977817 0.532481 0.059707 0.068 Uiso 1 1 calc R . . . .
C31A C 0.8036(8) 0.9328(7) 0.0890(4) 0.035(2) Uani 1 1 d . . . . .
C24A C 0.5304(12) 0.8101(8) 0.4446(5) 0.053(3) Uani 1 1 d . . . . .
H24A H 0.473626 0.850409 0.414311 0.064 Uiso 1 1 calc R . . . .
C14 C 0.5466(9) 0.3949(8) 0.2337(5) 0.047(3) Uani 1 1 d . . . . .
H14A H 0.554216 0.358664 0.204167 0.071 Uiso 1 1 calc R . . . .
H14B H 0.464169 0.416959 0.248815 0.071 Uiso 1 1 calc R . . . .
H14C H 0.574977 0.444595 0.213627 0.071 Uiso 1 1 calc R . . . .
C9 C 0.4907(9) 0.4746(7) 0.4100(4) 0.035(2) Uani 1 1 d . . . . .
H9 H 0.415389 0.500506 0.428715 0.042 Uiso 1 1 calc R . . . .
C22 C 1.2187(8) 0.5417(7) 0.1582(5) 0.040(3) Uani 1 1 d . . . . .
H22 H 1.240358 0.560215 0.115895 0.048 Uiso 1 1 calc R . . . .
C39A C 0.5383(10) 1.1001(7) 0.1549(5) 0.046(3) Uani 1 1 d . . . . .
H39A H 0.513743 1.050899 0.182911 0.055 Uiso 1 1 calc R . . . .
C25A C 0.5153(13) 0.7213(9) 0.4562(6) 0.071(4) Uani 1 1 d . . . . .
H25A H 0.536839 0.699211 0.418149 0.107 Uiso 1 1 calc R . . . .
H25B H 0.565845 0.680722 0.487902 0.107 Uiso 1 1 calc R . . . .
H25C H 0.433439 0.725950 0.470100 0.107 Uiso 1 1 calc R . . . .
C19A C 0.6525(11) 0.8124(7) 0.4165(4) 0.042(3) Uani 1 1 d . . . . .
C38 C 0.4960(9) 0.6070(8) 0.0724(5) 0.049(3) Uani 1 1 d . . . . .
H38A H 0.453985 0.564026 0.088117 0.074 Uiso 1 1 calc R . . . .
H38B H 0.452740 0.661274 0.086727 0.074 Uiso 1 1 calc R . . . .
H38C H 0.502987 0.619600 0.027341 0.074 Uiso 1 1 calc R . . . .
C34 C 0.8157(9) 0.3120(6) 0.0674(4) 0.035(2) Uani 1 1 d . . . . .
H34 H 0.858368 0.254551 0.061035 0.041 Uiso 1 1 calc R . . . .
C21A C 0.8587(12) 0.7634(8) 0.4276(6) 0.059(4) Uani 1 1 d . . . . .
H21A H 0.923377 0.724958 0.449812 0.070 Uiso 1 1 calc R . . . .
C27 C 1.0980(9) 0.4661(7) 0.1264(5) 0.044(3) Uani 1 1 d . . . . .
H27 H 1.052535 0.425358 0.147392 0.053 Uiso 1 1 calc R . . . .
C32 C 0.6651(8) 0.4465(7) 0.0396(4) 0.033(2) Uani 1 1 d . . . . .
H32 H 0.603943 0.481512 0.013969 0.040 Uiso 1 1 calc R . . . .
C22A C 0.8784(10) 0.8220(7) 0.3742(6) 0.051(3) Uani 1 1 d . . . . .
H22A H 0.955382 0.824334 0.360837 0.062 Uiso 1 1 calc R . . . .
C28A C 0.8240(11) 1.0201(8) 0.3099(6) 0.064(4) Uani 1 1 d . . . . .
H28D H 0.834913 1.066911 0.275326 0.095 Uiso 1 1 calc R . . . .
H28E H 0.757496 1.044858 0.337865 0.095 Uiso 1 1 calc R . . . .
H28F H 0.895000 0.993551 0.332021 0.095 Uiso 1 1 calc R . . . .
C35A C 0.6472(10) 1.0599(7) 0.1174(4) 0.038(3) Uani 1 1 d . . . . .
C33 C 0.7292(10) 0.3640(7) 0.0303(4) 0.041(3) Uani 1 1 d . . . . .
H33 H 0.713337 0.343340 -0.001980 0.049 Uiso 1 1 calc R . . . .
C5A C 0.5132(9) 1.0412(7) 0.3734(4) 0.037(2) Uani 1 1 d . . . . .
H5AA H 0.580414 1.005919 0.397247 0.055 Uiso 1 1 calc GR . . . .
H5AB H 0.442534 1.056361 0.401335 0.055 Uiso 1 1 calc GR . . . .
H5AC H 0.527256 1.095204 0.348823 0.055 Uiso 1 1 calc GR . . . .
C17 C 0.7831(10) 0.5447(8) 0.4400(5) 0.049(3) Uani 1 1 d . . . . .
H17A H 0.741580 0.595567 0.409760 0.073 Uiso 1 1 calc R . . . .
H17B H 0.734981 0.541822 0.479227 0.073 Uiso 1 1 calc R . . . .
H17C H 0.857640 0.550664 0.445663 0.073 Uiso 1 1 calc R . . . .
C41A C 0.4386(12) 1.1552(9) 0.1144(6) 0.070(4) Uani 1 1 d . . . . .
H41D H 0.368555 1.180606 0.140155 0.105 Uiso 1 1 calc R . . . .
H41E H 0.461465 1.202425 0.084991 0.105 Uiso 1 1 calc R . . . .
H41F H 0.421584 1.117838 0.092076 0.105 Uiso 1 1 calc R . . . .
C33A C 0.7992(12) 1.0803(9) 0.0373(5) 0.055(3) Uani 1 1 d . . . . .
H33A H 0.833540 1.118491 0.007512 0.066 Uiso 1 1 calc R . . . .
C40A C 0.5568(12) 1.1544(8) 0.1948(5) 0.062(4) Uani 1 1 d . . . . .
H40A H 0.482880 1.179000 0.218212 0.093 Uiso 1 1 calc R . . . .
H40B H 0.616052 1.117213 0.223175 0.093 Uiso 1 1 calc R . . . .
H40C H 0.583251 1.202358 0.168684 0.093 Uiso 1 1 calc R . . . .
C10A C 0.2116(10) 0.7684(9) 0.2572(9) 0.083(6) Uani 1 1 d . . . . .
H10A H 0.171119 0.732727 0.285224 0.100 Uiso 1 1 calc R . . . .
C20A C 0.7495(14) 0.7594(8) 0.4488(6) 0.069(4) Uani 1 1 d . . . . .
H20A H 0.739001 0.719883 0.486254 0.082 Uiso 1 1 calc R . . . .
C37 C 0.6791(10) 0.6354(8) 0.0713(5) 0.052(3) Uani 1 1 d . . . . .
H37A H 0.629381 0.692593 0.079527 0.077 Uiso 1 1 calc R . . . .
H37B H 0.751710 0.616442 0.091561 0.077 Uiso 1 1 calc R . . . .
H37C H 0.697851 0.640375 0.026884 0.077 Uiso 1 1 calc R . . . .
C16 C 0.8697(10) 0.3820(9) 0.4621(5) 0.059(3) Uani 1 1 d . . . . .
H16A H 0.883443 0.329214 0.446252 0.088 Uiso 1 1 calc R . . . .
H16B H 0.944847 0.386767 0.467979 0.088 Uiso 1 1 calc R . . . .
H16C H 0.822188 0.377925 0.501542 0.088 Uiso 1 1 calc R . . . .
C32A C 0.8498(9) 0.9914(8) 0.0450(5) 0.044(3) Uani 1 1 d . . . . .
H32A H 0.918303 0.968819 0.019693 0.053 Uiso 1 1 calc R . . . .
C7A C 0.3228(11) 0.8800(9) 0.1720(6) 0.061(3) Uani 1 1 d . U . . .
C34A C 0.6985(12) 1.1149(8) 0.0725(5) 0.052(3) Uani 1 1 d . . . . .
H34A H 0.663482 1.176819 0.066413 0.063 Uiso 1 1 calc R . . . .
C29 C 1.1943(12) 0.4195(9) 0.0848(6) 0.070(4) Uani 1 1 d . . . . .
H29D H 1.160410 0.404778 0.054092 0.105 Uiso 1 1 calc R . . . .
H29E H 1.241273 0.457634 0.064132 0.105 Uiso 1 1 calc R . . . .
H29F H 1.244224 0.365419 0.109141 0.105 Uiso 1 1 calc R . . . .
C12A C 0.3801(13) 0.9362(9) 0.1242(7) 0.081(5) Uani 1 1 d . . . . .
H12A H 0.415955 0.965437 0.145808 0.097 Uiso 1 1 calc R . . . .
C26A C 0.4975(16) 0.8457(10) 0.5032(6) 0.090(5) Uani 1 1 d . . . . .
H26D H 0.507756 0.903692 0.494933 0.135 Uiso 1 1 calc R . . . .
H26E H 0.415509 0.850786 0.517260 0.135 Uiso 1 1 calc R . . . .
H26F H 0.547915 0.805558 0.535061 0.135 Uiso 1 1 calc R . . . .
C25 C 1.1857(9) 0.3789(8) 0.3841(5) 0.049(3) Uani 1 1 d . . . . .
H25D H 1.156475 0.368468 0.427485 0.074 Uiso 1 1 calc R . . . .
H25E H 1.178126 0.334506 0.364914 0.074 Uiso 1 1 calc R . . . .
H25F H 1.268285 0.375312 0.380843 0.074 Uiso 1 1 calc R . . . .
C13 C 0.5803(10) 0.2582(8) 0.3178(5) 0.048(3) Uani 1 1 d . . . . .
H13A H 0.585680 0.224976 0.286535 0.072 Uiso 1 1 calc R . . . .
H13B H 0.631242 0.220779 0.350184 0.072 Uiso 1 1 calc R . . . .
H13C H 0.499193 0.277041 0.335546 0.072 Uiso 1 1 calc R . . . .
C40 C 0.8998(9) 0.2012(6) 0.1940(5) 0.043(3) Uani 1 1 d . . . . .
H40D H 0.961585 0.162927 0.220623 0.064 Uiso 1 1 calc R . . . .
H40E H 0.826872 0.222201 0.219237 0.064 Uiso 1 1 calc R . . . .
H40F H 0.887666 0.168288 0.166529 0.064 Uiso 1 1 calc R . . . .
C15A C 0.2941(10) 0.7900(9) 0.3442(8) 0.066(4) Uani 1 1 d . . . . .
H15A H 0.374889 0.789586 0.347943 0.079 Uiso 1 1 calc R . . . .
C11A C 0.2806(10) 0.8074(8) 0.2778(9) 0.069(4) Uani 1 1 d . . . . .
C9A C 0.2058(15) 0.7844(12) 0.1951(8) 0.091(5) Uani 1 1 d . U . . .
H9A H 0.161058 0.756923 0.181254 0.109 Uiso 1 1 calc R . . . .
C14A C 0.2916(17) 1.0103(9) 0.0810(9) 0.122(8) Uani 1 1 d . . . . .
H14D H 0.333665 1.045192 0.050534 0.183 Uiso 1 1 calc R . . . .
H14E H 0.253245 0.983638 0.059945 0.183 Uiso 1 1 calc R . . . .
H14F H 0.232365 1.048327 0.105536 0.183 Uiso 1 1 calc R . . . .
C8A C 0.2552(13) 0.8334(11) 0.1533(8) 0.084(5) Uani 1 1 d . U . . .
H8A H 0.247945 0.839206 0.111010 0.101 Uiso 1 1 calc R . . . .
C16A C 0.2867(13) 0.7005(10) 0.3765(8) 0.097(6) Uani 1 1 d . . . . .
H16D H 0.295999 0.690966 0.420339 0.146 Uiso 1 1 calc R . . . .
H16E H 0.210348 0.696831 0.371627 0.146 Uiso 1 1 calc R . . . .
H16F H 0.348978 0.655446 0.358706 0.146 Uiso 1 1 calc R . . . .
C37A C 0.8218(15) 0.8026(9) 0.0473(9) 0.110(7) Uani 1 1 d . . . . .
H37D H 0.736135 0.821456 0.049045 0.165 Uiso 1 1 calc R . . . .
H37E H 0.852877 0.826825 0.006404 0.165 Uiso 1 1 calc R . . . .
H37F H 0.852535 0.738313 0.055432 0.165 Uiso 1 1 calc R . . . .
C38A C 0.9900(10) 0.8053(11) 0.0912(9) 0.101(6) Uani 1 1 d . . . . .
H38D H 1.014947 0.826189 0.121998 0.151 Uiso 1 1 calc R . . . .
H38E H 1.020169 0.741039 0.099152 0.151 Uiso 1 1 calc R . . . .
H38F H 1.020510 0.829551 0.050123 0.151 Uiso 1 1 calc R . . . .
C13A C 0.4760(17) 0.8859(10) 0.0840(7) 0.106(7) Uani 1 1 d . . . . .
H13D H 0.509864 0.926591 0.053663 0.159 Uiso 1 1 calc R . . . .
H13E H 0.537001 0.842671 0.109348 0.159 Uiso 1 1 calc R . . . .
H13F H 0.443773 0.855496 0.062655 0.159 Uiso 1 1 calc R . . . .
C17A C 0.2096(12) 0.8587(10) 0.3780(9) 0.102(7) Uani 1 1 d . . . . .
H17D H 0.224852 0.841896 0.421429 0.153 Uiso 1 1 calc R . . . .
H17E H 0.220577 0.915943 0.359815 0.153 Uiso 1 1 calc R . . . .
H17F H 0.128938 0.862420 0.374392 0.153 Uiso 1 1 calc R . . . .
C100 C 1.0560(12) 0.0036(11) 0.4901(8) 0.089(5) Uani 1 1 d . . . . .
H10B H 1.109386 -0.050089 0.513900 0.107 Uiso 1 1 calc R . . . .
H10C H 1.069285 -0.004546 0.447229 0.107 Uiso 1 1 calc R . . . .
C101 C 1.1034(16) 0.0684(11) 0.4884(10) 0.116(7) Uani 1 1 d . . . . .
H10D H 1.091184 0.076019 0.531367 0.139 Uiso 1 1 calc R . . . .
H10E H 1.049484 0.122310 0.465059 0.139 Uiso 1 1 calc R . . . .
C102 C 1.2154(16) 0.0755(16) 0.4679(11) 0.150(10) Uani 1 1 d . . . . .
H10F H 1.218607 0.131272 0.473585 0.225 Uiso 1 1 calc R . . . .
H10G H 1.274024 0.026636 0.491463 0.225 Uiso 1 1 calc R . . . .
H10H H 1.231708 0.073611 0.424175 0.225 Uiso 1 1 calc R . . . .

loop_
_atom_site_aniso_label
_atom_site_aniso_U_11
_atom_site_aniso_U_22
_atom_site_aniso_U_33
_atom_site_aniso_U_23
_atom_site_aniso_U_13
_atom_site_aniso_U_12
U1A 0.02074(18) 0.0195(2) 0.02202(18) -0.00503(13) -0.00266(13) -0.00126(14)
U1 0.01954(18) 0.0199(2) 0.02371(18) -0.00682(13) -0.00272(13) -0.00234(14)
I1 0.0187(3) 0.0234(3) 0.0365(3) -0.0108(3) -0.0014(2) -0.0027(3)
I1A 0.0212(3) 0.0215(3) 0.0409(4) -0.0082(3) -0.0080(2) -0.0022(3)
N2 0.016(4) 0.026(5) 0.027(4) -0.004(3) 0.000(3) -0.008(3)
O1 0.033(4) 0.025(4) 0.026(3) -0.008(3) -0.004(3) -0.006(3)
O1A 0.031(4) 0.026(4) 0.032(4) -0.001(3) 0.001(3) -0.009(3)
N1 0.020(4) 0.027(5) 0.034(4) -0.008(3) -0.002(3) -0.008(4)
C11 0.032(5) 0.032(6) 0.020(5) -0.003(4) 0.004(4) -0.010(4)
C3 0.013(4) 0.019(5) 0.038(5) -0.018(4) -0.009(4) 0.006(4)
N2A 0.024(4) 0.018(4) 0.022(4) -0.005(3) -0.003(3) -0.007(3)
C4 0.040(6) 0.028(6) 0.045(6) 0.011(5) -0.007(5) -0.013(5)
C12 0.034(5) 0.031(6) 0.039(6) -0.007(4) -0.002(4) -0.008(5)
C20 0.022(5) 0.039(7) 0.069(8) -0.002(6) -0.013(5) -0.015(5)
C2 0.025(5) 0.013(5) 0.049(6) -0.002(4) -0.013(4) 0.001(4)
C26 0.051(7) 0.052(8) 0.059(8) -0.011(6) -0.019(6) -0.021(6)
N1A 0.023(4) 0.032(5) 0.058(6) -0.025(4) -0.012(4) 0.000(4)
C5 0.019(5) 0.046(7) 0.060(7) -0.021(6) 0.009(5) -0.015(5)
C6 0.022(5) 0.020(5) 0.021(4) 0.002(4) -0.001(3) -0.008(4)
C23A 0.046(6) 0.028(6) 0.043(6) -0.005(5) -0.026(5) -0.010(5)
C3A 0.040(6) 0.020(5) 0.027(5) -0.004(4) -0.001(4) -0.016(5)
C36A 0.040(6) 0.034(6) 0.029(5) 0.002(4) 0.011(4) -0.001(5)
C18A 0.039(5) 0.018(5) 0.024(5) -0.005(4) -0.012(4) -0.009(4)
C6A 0.046(3) 0.046(3) 0.047(3) -0.0107(11) -0.0043(10) -0.0142(13)
C31 0.027(5) 0.030(6) 0.023(5) -0.005(4) 0.004(4) -0.008(4)
C10 0.046(6) 0.047(7) 0.021(5) -0.010(4) 0.008(4) -0.024(5)
C7 0.028(5) 0.039(6) 0.032(5) -0.007(4) 0.001(4) -0.013(5)
C8 0.028(5) 0.042(7) 0.039(6) -0.010(5) 0.000(4) -0.019(5)
C19 0.028(5) 0.030(6) 0.026(5) 0.005(4) -0.008(4) -0.013(4)
C30 0.028(5) 0.030(5) 0.014(4) -0.007(4) 0.000(3) -0.012(4)
C39 0.036(6) 0.026(6) 0.042(6) -0.012(5) -0.009(5) 0.002(5)
C1A 0.027(2) 0.028(2) 0.029(2) -0.0052(11) -0.0024(10) -0.0089(11)
C4A 0.053(4) 0.055(4) 0.059(4) -0.014(2) -0.0069(19) -0.015(2)
C15 0.038(6) 0.063(8) 0.028(5) -0.012(5) 0.000(4) -0.026(6)
C2A 0.030(5) 0.027(6) 0.054(6) -0.021(5) -0.001(5) -0.004(5)
C23 0.017(5) 0.028(6) 0.043(6) -0.007(4) -0.002(4) 0.000(4)
C30A 0.042(6) 0.027(6) 0.026(5) -0.005(4) -0.009(4) -0.015(5)
C18 0.021(5) 0.014(5) 0.042(6) -0.007(4) -0.006(4) 0.002(4)
C35 0.033(5) 0.027(6) 0.028(5) -0.007(4) 0.002(4) -0.021(4)
C21 0.029(5) 0.026(6) 0.068(8) -0.003(5) 0.001(5) -0.020(5)
C36 0.027(5) 0.034(6) 0.028(5) -0.006(4) -0.003(4) -0.010(5)
C1 0.032(5) 0.027(6) 0.035(5) -0.004(4) -0.007(4) -0.011(5)
C29A 0.054(8) 0.060(9) 0.063(8) -0.001(6) -0.003(6) -0.031(7)
C24 0.024(5) 0.049(7) 0.042(6) -0.005(5) -0.010(4) -0.015(5)
C27A 0.021(5) 0.032(6) 0.074(8) -0.007(5) -0.008(5) -0.012(5)
C41 0.043(7) 0.040(7) 0.064(8) -0.016(6) -0.001(6) -0.002(6)
C28 0.049(7) 0.039(7) 0.047(7) -0.004(5) -0.006(5) -0.015(6)
C31A 0.027(5) 0.057(7) 0.025(5) -0.007(5) 0.002(4) -0.023(5)
C24A 0.089(9) 0.047(8) 0.028(6) -0.006(5) -0.002(6) -0.030(7)
C14 0.041(6) 0.065(8) 0.039(6) -0.011(6) -0.009(5) -0.018(6)
C9 0.031(5) 0.035(6) 0.036(6) -0.008(5) 0.010(4) -0.014(5)
C22 0.028(5) 0.035(6) 0.050(7) -0.001(5) 0.003(5) -0.011(5)
C39A 0.070(8) 0.020(6) 0.039(6) -0.007(5) -0.001(5) -0.006(5)
C25A 0.083(10) 0.061(10) 0.066(9) -0.005(7) 0.004(7) -0.030(8)
C19A 0.077(8) 0.033(6) 0.029(5) 0.001(4) -0.024(5) -0.030(6)
C38 0.039(6) 0.043(7) 0.055(7) -0.010(6) -0.009(5) 0.003(5)
C34 0.049(6) 0.018(5) 0.039(6) -0.009(4) 0.000(5) -0.013(5)
C21A 0.072(9) 0.032(7) 0.078(9) -0.007(6) -0.057(8) -0.004(6)
C27 0.044(6) 0.045(7) 0.045(6) -0.011(5) 0.019(5) -0.025(6)
C32 0.037(6) 0.035(6) 0.028(5) -0.006(4) -0.010(4) -0.009(5)
C22A 0.043(7) 0.036(7) 0.084(9) -0.016(6) -0.034(6) -0.008(6)
C28A 0.057(8) 0.040(8) 0.090(10) -0.014(7) 0.012(7) -0.017(7)
C35A 0.057(7) 0.038(7) 0.028(5) -0.008(5) -0.004(5) -0.024(6)
C33 0.059(7) 0.046(7) 0.030(5) -0.010(5) -0.010(5) -0.026(6)
C5A 0.049(6) 0.028(6) 0.038(6) -0.014(5) 0.005(5) -0.016(5)
C17 0.063(8) 0.078(9) 0.026(5) -0.018(6) 0.005(5) -0.048(7)
C41A 0.073(9) 0.049(9) 0.072(9) -0.012(7) -0.017(7) 0.005(7)
C33A 0.082(9) 0.068(10) 0.027(6) 0.001(6) 0.006(6) -0.050(8)
C40A 0.106(11) 0.040(7) 0.035(6) -0.025(5) 0.001(6) -0.010(7)
C10A 0.028(7) 0.033(8) 0.194(19) -0.049(10) -0.013(8) 0.003(6)
C20A 0.123(13) 0.040(8) 0.059(8) 0.014(6) -0.058(9) -0.040(8)
C37 0.045(7) 0.040(7) 0.060(8) -0.021(6) -0.001(6) 0.003(6)
C16 0.050(7) 0.078(10) 0.055(8) -0.025(7) -0.024(6) -0.013(7)
C32A 0.042(6) 0.061(9) 0.032(6) -0.010(5) 0.007(5) -0.025(6)
C7A 0.061(3) 0.061(4) 0.062(3) -0.0135(12) -0.0061(10) -0.0190(14)
C34A 0.089(10) 0.036(7) 0.043(7) -0.005(5) -0.012(6) -0.034(7)
C29 0.086(10) 0.067(10) 0.065(9) -0.037(7) 0.044(7) -0.041(8)
C12A 0.095(11) 0.058(9) 0.085(10) -0.045(8) -0.075(9) 0.034(8)
C26A 0.151(16) 0.085(12) 0.035(7) -0.009(7) 0.006(8) -0.049(11)
C25 0.042(6) 0.050(8) 0.050(7) 0.005(6) -0.017(5) -0.015(6)
C13 0.051(7) 0.050(8) 0.049(7) -0.019(6) 0.001(5) -0.020(6)
C40 0.048(6) 0.021(6) 0.046(6) -0.001(5) -0.002(5) 0.000(5)
C15A 0.028(6) 0.058(9) 0.119(13) -0.043(9) 0.030(7) -0.023(6)
C11A 0.025(6) 0.033(7) 0.152(15) -0.024(8) -0.019(7) -0.004(6)
C9A 0.091(5) 0.091(5) 0.092(5) -0.0198(15) -0.0084(11) -0.0288(18)
C14A 0.177(18) 0.032(8) 0.158(17) -0.019(9) -0.134(15) 0.020(10)
C8A 0.084(5) 0.085(5) 0.084(5) -0.0184(14) -0.0082(11) -0.0262(17)
C16A 0.073(10) 0.081(12) 0.145(16) -0.047(11) 0.055(10) -0.047(10)
C37A 0.138(15) 0.027(8) 0.183(19) -0.010(9) -0.110(14) -0.013(9)
C38A 0.032(7) 0.099(13) 0.186(19) -0.095(13) -0.004(9) 0.004(8)
C13A 0.187(19) 0.057(10) 0.071(10) -0.015(8) -0.073(12) -0.008(11)
C17A 0.062(9) 0.082(12) 0.193(19) -0.092(13) 0.040(11) -0.040(9)
C100 0.078(10) 0.084(12) 0.122(14) -0.054(11) -0.003(10) -0.027(10)
C101 0.104(15) 0.068(13) 0.18(2) -0.012(12) -0.058(14) -0.024(11)
C102 0.095(14) 0.21(3) 0.22(3) -0.15(2) 0.063(15) -0.098(16)

loop_
_atom_type_symbol
_atom_type_description
_atom_type_scat_dispersion_real
_atom_type_scat_dispersion_imag
_atom_type_scat_source
C C 0.0033 0.0016 'International Tables Vol C Tables 4.2.6.8 and 6.1.1.4'
H H 0.0000 0.0000 'International Tables Vol C Tables 4.2.6.8 and 6.1.1.4'
N N 0.0061 0.0033 'International Tables Vol C Tables 4.2.6.8 and 6.1.1.4'
O O 0.0106 0.0060 'International Tables Vol C Tables 4.2.6.8 and 6.1.1.4'
I I -0.4742 1.8119 'International Tables Vol C Tables 4.2.6.8 and 6.1.1.4'
U U -9.6767 9.6646 'International Tables Vol C Tables 4.2.6.8 and 6.1.1.4'

loop_
_geom_angle_atom_site_label_1
_geom_angle_atom_site_label_2
_geom_angle_atom_site_label_3
_geom_angle
_geom_angle_site_symmetry_1
_geom_angle_site_symmetry_3
_geom_angle_publ_flag
I1 U1A I1A 76.036(16) . . ?
O1A U1A I1 128.37(17) . . ?
O1A U1A I1A 98.45(17) . . ?
O1A U1A N2A 98.3(2) . . ?
O1A U1A N1A 96.5(3) . . ?
N2A U1A I1 132.50(17) . . ?
N2A U1A I1A 109.14(16) . . ?
N2A U1A N1A 72.7(2) . . ?
N1A U1A I1 91.37(19) . . ?
N1A U1A I1A 164.5(2) . . ?
I1A U1 I1 76.351(16) . . ?
N2 U1 I1 162.99(17) . . ?
N2 U1 I1A 90.38(17) . . ?
N2 U1 C6 97.6(2) . . ?
O1 U1 I1 97.39(16) . . ?
O1 U1 I1A 137.65(17) . . ?
O1 U1 N2 99.6(2) . . ?
O1 U1 N1 96.0(2) . . ?
O1 U1 C6 102.9(2) . . ?
N1 U1 I1 106.64(17) . . ?
N1 U1 I1A 126.09(18) . . ?
N1 U1 N2 72.5(2) . . ?
N1 U1 C6 27.5(2) . . ?
C6 U1 I1 79.37(16) . . ?
C6 U1 I1A 116.45(17) . . ?
U1A I1 U1 103.047(17) . . ?
U1 I1A U1A 102.747(17) . . ?
C3 N2 U1 130.2(6) . . ?
C3 N2 C18 114.0(7) . . ?
C18 N2 U1 114.2(5) . . ?
C30 O1 U1 175.2(6) . . ?
C30A O1A U1A 170.9(6) . . ?
C6 N1 U1 102.7(5) . . ?
C1 N1 U1 134.0(6) . . ?
C1 N1 C6 123.1(8) . . ?
C6 C11 C15 120.1(8) . . ?
C10 C11 C6 118.8(9) . . ?
C10 C11 C15 121.1(9) . . ?
N2 C3 C2 121.5(8) . . ?
N2 C3 C5 123.4(9) . . ?
C2 C3 C5 115.1(8) . . ?
C3A N2A U1A 134.4(6) . . ?
C3A N2A C18A 120.9(7) . . ?
C18A N2A U1A 104.6(5) . . ?
H4A C4 H4B 109.5 . . ?
H4A C4 H4C 109.5 . . ?
H4B C4 H4C 109.5 . . ?
C1 C4 H4A 109.5 . . ?
C1 C4 H4B 109.5 . . ?
C1 C4 H4C 109.5 . . ?
C7 C12 H12 108.0 . . ?
C7 C12 C14 112.3(9) . . ?
C7 C12 C13 110.2(8) . . ?
C14 C12 H12 108.0 . . ?
C14 C12 C13 110.1(9) . . ?
C13 C12 H12 108.0 . . ?
C19 C20 H20 120.1 . . ?
C19 C20 C21 119.9(10) . . ?
C21 C20 H20 120.1 . . ?
C3 C2 H2 115.5 . . ?
C1 C2 C3 129.1(8) . . ?
C1 C2 H2 115.5 . . ?
H26A C26 H26B 109.5 . . ?
H26A C26 H26C 109.5 . . ?
H26B C26 H26C 109.5 . . ?
C24 C26 H26A 109.5 . . ?
C24 C26 H26B 109.5 . . ?
C24 C26 H26C 109.5 . . ?
C6A N1A U1A 113.5(6) . . ?
C1A N1A U1A 131.7(6) . . ?
C1A N1A C6A 114.1(8) . . ?
C3 C5 H5A 109.5 . . ?
C3 C5 H5B 109.5 . . ?
C3 C5 H5C 109.5 . . ?
H5A C5 H5B 109.5 . . ?
H5A C5 H5C 109.5 . . ?
H5B C5 H5C 109.5 . . ?
N1 C6 U1 49.8(4) . . ?
C11 C6 U1 102.0(6) . . ?
C11 C6 N1 117.8(7) . . ?
C7 C6 U1 109.9(6) . . ?
C7 C6 N1 121.4(8) . . ?
C7 C6 C11 120.3(8) . . ?
C18A C23A C27A 121.4(8) . . ?
C22A C23A C18A 117.6(10) . . ?
C22A C23A C27A 120.8(10) . . ?
N2A C3A C2A 121.9(8) . . ?
N2A C3A C5A 122.1(8) . . ?
C2A C3A C5A 115.9(9) . . ?
C31A C36A H36A 107.4 . . ?
C37A C36A H36A 107.4 . . ?
C37A C36A C31A 112.5(9) . . ?
C37A C36A C38A 108.7(11) . . ?
C38A C36A H36A 107.4 . . ?
C38A C36A C31A 113.0(10) . . ?
C23A C18A N2A 119.6(8) . . ?
C19A C18A N2A 118.0(8) . . ?
C19A C18A C23A 121.9(9) . . ?
C7A C6A N1A 118.9(11) . . ?
C7A C6A C11A 122.1(12) . . ?
C11A C6A N1A 118.9(11) . . ?
C30 C31 C36 120.2(8) . . ?
C32 C31 C30 117.2(9) . . ?
C32 C31 C36 122.6(8) . . ?
C11 C10 H10 119.6 . . ?
C9 C10 C11 120.8(9) . . ?
C9 C10 H10 119.6 . . ?
C6 C7 C12 122.5(8) . . ?
C6 C7 C8 118.6(9) . . ?
C8 C7 C12 118.9(8) . . ?
C7 C8 H8 119.5 . . ?
C9 C8 C7 121.0(9) . . ?
C9 C8 H8 119.5 . . ?
C20 C19 C18 118.4(9) . . ?
C20 C19 C24 120.3(9) . . ?
C18 C19 C24 121.3(8) . . ?
O1 C30 C31 118.5(8) . . ?
O1 C30 C35 120.1(8) . . ?
C35 C30 C31 121.3(8) . . ?
C35 C39 H39 108.0 . . ?
C35 C39 C41 110.7(8) . . ?
C35 C39 C40 111.7(8) . . ?
C41 C39 H39 108.0 . . ?
C40 C39 H39 108.0 . . ?
C40 C39 C41 110.3(9) . . ?
N1A C1A C4A 126.8(9) . . ?
N1A C1A C2A 122.9(8) . . ?
C2A C1A C4A 110.3(9) . . ?
C1A C4A H4AA 109.5 . . ?
C1A C4A H4AB 109.5 . . ?
C1A C4A H4AC 109.5 . . ?
H4AA C4A H4AB 109.5 . . ?
H4AA C4A H4AC 109.5 . . ?
H4AB C4A H4AC 109.5 . . ?
C11 C15 H15 106.4 . . ?
C17 C15 C11 114.8(9) . . ?
C17 C15 H15 106.4 . . ?
C16 C15 C11 110.9(9) . . ?
C16 C15 H15 106.4 . . ?
C16 C15 C17 111.2(9) . . ?
C3A C2A C1A 126.8(9) . . ?
C3A C2A H2A 116.6 . . ?
C1A C2A H2A 116.6 . . ?
C18 C23 C27 123.2(9) . . ?
C22 C23 C18 118.0(9) . . ?
C22 C23 C27 118.8(9) . . ?
O1A C30A C31A 118.8(9) . . ?
O1A C30A C35A 119.6(9) . . ?
C35A C30A C31A 121.6(9) . . ?
C19 C18 N2 118.8(8) . . ?
C23 C18 N2 119.8(8) . . ?
C23 C18 C19 121.2(8) . . ?
C30 C35 C39 122.2(8) . . ?
C34 C35 C30 117.5(8) . . ?
C34 C35 C39 120.1(9) . . ?
C20 C21 H21 118.9 . . ?
C22 C21 C20 122.1(9) . . ?
C22 C21 H21 118.9 . . ?
C31 C36 H36 106.2 . . ?
C31 C36 C38 115.2(8) . . ?
C38 C36 H36 106.2 . . ?
C37 C36 C31 113.2(8) . . ?
C37 C36 H36 106.2 . . ?
C37 C36 C38 109.1(9) . . ?
N1 C1 C4 121.2(9) . . ?
N1 C1 C2 120.9(9) . . ?
C2 C1 C4 117.9(9) . . ?
H29A C29A H29B 109.5 . . ?
H29A C29A H29C 109.5 . . ?
H29B C29A H29C 109.5 . . ?
C27A C29A H29A 109.5 . . ?
C27A C29A H29B 109.5 . . ?
C27A C29A H29C 109.5 . . ?
C26 C24 H24 106.6 . . ?
C26 C24 C25 108.3(9) . . ?
C19 C24 C26 114.7(9) . . ?
C19 C24 H24 106.6 . . ?
C19 C24 C25 113.5(9) . . ?
C25 C24 H24 106.6 . . ?
C23A C27A C29A 114.0(9) . . ?
C23A C27A H27A 108.4 . . ?
C23A C27A C28A 108.5(10) . . ?
C29A C27A H27A 108.4 . . ?
C28A C27A C29A 109.0(9) . . ?
C28A C27A H27A 108.4 . . ?
C39 C41 H41A 109.5 . . ?
C39 C41 H41B 109.5 . . ?
C39 C41 H41C 109.5 . . ?
H41A C41 H41B 109.5 . . ?
H41A C41 H41C 109.5 . . ?
H41B C41 H41C 109.5 . . ?
H28A C28 H28B 109.5 . . ?
H28A C28 H28C 109.5 . . ?
H28B C28 H28C 109.5 . . ?
C27 C28 H28A 109.5 . . ?
C27 C28 H28B 109.5 . . ?
C27 C28 H28C 109.5 . . ?
C30A C31A C36A 121.9(9) . . ?
C32A C31A C36A 120.7(9) . . ?
C32A C31A C30A 117.3(10) . . ?
C25A C24A H24A 107.0 . . ?
C25A C24A C19A 114.0(11) . . ?
C25A C24A C26A 110.4(10) . . ?
C19A C24A H24A 107.0 . . ?
C26A C24A H24A 107.0 . . ?
C26A C24A C19A 111.1(11) . . ?
C12 C14 H14A 109.5 . . ?
C12 C14 H14B 109.5 . . ?
C12 C14 H14C 109.5 . . ?
H14A C14 H14B 109.5 . . ?
H14A C14 H14C 109.5 . . ?
H14B C14 H14C 109.5 . . ?
C10 C9 H9 119.8 . . ?
C8 C9 C10 120.4(9) . . ?
C8 C9 H9 119.8 . . ?
C23 C22 H22 119.9 . . ?
C21 C22 C23 120.3(10) . . ?
C21 C22 H22 119.9 . . ?
C35A C39A H39A 107.4 . . ?
C35A C39A C41A 111.2(9) . . ?
C35A C39A C40A 113.1(10) . . ?
C41A C39A H39A 107.4 . . ?
C40A C39A H39A 107.4 . . ?
C40A C39A C41A 110.0(10) . . ?
C24A C25A H25A 109.5 . . ?
C24A C25A H25B 109.5 . . ?
C24A C25A H25C 109.5 . . ?
H25A C25A H25B 109.5 . . ?
H25A C25A H25C 109.5 . . ?
H25B C25A H25C 109.5 . . ?
C18A C19A C24A 123.0(10) . . ?
C20A C19A C18A 117.9(11) . . ?
C20A C19A C24A 118.9(11) . . ?
C36 C38 H38A 109.5 . . ?
C36 C38 H38B 109.5 . . ?
C36 C38 H38C 109.5 . . ?
H38A C38 H38B 109.5 . . ?
H38A C38 H38C 109.5 . . ?
H38B C38 H38C 109.5 . . ?
C35 C34 H34 119.1 . . ?
C33 C34 C35 121.9(10) . . ?
C33 C34 H34 119.1 . . ?
C22A C21A H21A 119.1 . . ?
C20A C21A H21A 119.1 . . ?
C20A C21A C22A 121.8(10) . . ?
C23 C27 C28 109.3(9) . . ?
C23 C27 H27 107.7 . . ?
C28 C27 H27 107.7 . . ?
C29 C27 C23 113.3(10) . . ?
C29 C27 C28 110.9(10) . . ?
C29 C27 H27 107.7 . . ?
C31 C32 H32 118.9 . . ?
C33 C32 C31 122.3(9) . . ?
C33 C32 H32 118.9 . . ?
C23A C22A H22A 120.1 . . ?
C21A C22A C23A 119.7(11) . . ?
C21A C22A H22A 120.1 . . ?
C27A C28A H28D 109.5 . . ?
C27A C28A H28E 109.5 . . ?
C27A C28A H28F 109.5 . . ?
H28D C28A H28E 109.5 . . ?
H28D C28A H28F 109.5 . . ?
H28E C28A H28F 109.5 . . ?
C30A C35A C39A 122.7(9) . . ?
C30A C35A C34A 118.0(10) . . ?
C34A C35A C39A 119.2(10) . . ?
C34 C33 C32 119.8(9) . . ?
C34 C33 H33 120.1 . . ?
C32 C33 H33 120.1 . . ?
C3A C5A H5AA 109.5 . . ?
C3A C5A H5AB 109.5 . . ?
C3A C5A H5AC 109.5 . . ?
H5AA C5A H5AB 109.5 . . ?
H5AA C5A H5AC 109.5 . . ?
H5AB C5A H5AC 109.5 . . ?
C15 C17 H17A 109.5 . . ?
C15 C17 H17B 109.5 . . ?
C15 C17 H17C 109.5 . . ?
H17A C17 H17B 109.5 . . ?
H17A C17 H17C 109.5 . . ?
H17B C17 H17C 109.5 . . ?
C39A C41A H41D 109.5 . . ?
C39A C41A H41E 109.5 . . ?
C39A C41A H41F 109.5 . . ?
H41D C41A H41E 109.5 . . ?
H41D C41A H41F 109.5 . . ?
H41E C41A H41F 109.5 . . ?
C32A C33A H33A 119.9 . . ?
C32A C33A C34A 120.2(11) . . ?
C34A C33A H33A 119.9 . . ?
C39A C40A H40A 109.5 . . ?
C39A C40A H40B 109.5 . . ?
C39A C40A H40C 109.5 . . ?
H40A C40A H40B 109.5 . . ?
H40A C40A H40C 109.5 . . ?
H40B C40A H40C 109.5 . . ?
C11A C10A H10A 121.6 . . ?
C9A C10A H10A 121.6 . . ?
C9A C10A C11A 116.8(17) . . ?
C19A C20A H20A 119.5 . . ?
C21A C20A C19A 121.0(12) . . ?
C21A C20A H20A 119.5 . . ?
C36 C37 H37A 109.5 . . ?
C36 C37 H37B 109.5 . . ?
C36 C37 H37C 109.5 . . ?
H37A C37 H37B 109.5 . . ?
H37A C37 H37C 109.5 . . ?
H37B C37 H37C 109.5 . . ?
C15 C16 H16A 109.5 . . ?
C15 C16 H16B 109.5 . . ?
C15 C16 H16C 109.5 . . ?
H16A C16 H16B 109.5 . . ?
H16A C16 H16C 109.5 . . ?
H16B C16 H16C 109.5 . . ?
C31A C32A H32A 119.1 . . ?
C33A C32A C31A 121.9(10) . . ?
C33A C32A H32A 119.1 . . ?
C6A C7A C12A 124.3(12) . . ?
C6A C7A C8A 116.1(13) . . ?
C8A C7A C12A 119.6(12) . . ?
C35A C34A H34A 119.5 . . ?
C33A C34A C35A 120.9(11) . . ?
C33A C34A H34A 119.5 . . ?
C27 C29 H29D 109.5 . . ?
C27 C29 H29E 109.5 . . ?
C27 C29 H29F 109.5 . . ?
H29D C29 H29E 109.5 . . ?
H29D C29 H29F 109.5 . . ?
H29E C29 H29F 109.5 . . ?
C7A C12A H12A 107.5 . . ?
C7A C12A C14A 112.8(14) . . ?
C7A C12A C13A 113.7(12) . . ?
C14A C12A H12A 107.5 . . ?
C13A C12A H12A 107.5 . . ?
C13A C12A C14A 107.5(13) . . ?
C24A C26A H26D 109.5 . . ?
C24A C26A H26E 109.5 . . ?
C24A C26A H26F 109.5 . . ?
H26D C26A H26E 109.5 . . ?
H26D C26A H26F 109.5 . . ?
H26E C26A H26F 109.5 . . ?
C24 C25 H25D 109.5 . . ?
C24 C25 H25E 109.5 . . ?
C24 C25 H25F 109.5 . . ?
H25D C25 H25E 109.5 . . ?
H25D C25 H25F 109.5 . . ?
H25E C25 H25F 109.5 . . ?
C12 C13 H13A 109.5 . . ?
C12 C13 H13B 109.5 . . ?
C12 C13 H13C 109.5 . . ?
H13A C13 H13B 109.5 . . ?
H13A C13 H13C 109.5 . . ?
H13B C13 H13C 109.5 . . ?
C39 C40 H40D 109.5 . . ?
C39 C40 H40E 109.5 . . ?
C39 C40 H40F 109.5 . . ?
H40D C40 H40E 109.5 . . ?
H40D C40 H40F 109.5 . . ?
H40E C40 H40F 109.5 . . ?
C11A C15A H15A 106.8 . . ?
C11A C15A C16A 111.4(12) . . ?
C11A C15A C17A 115.1(14) . . ?
C16A C15A H15A 106.8 . . ?
C16A C15A C17A 109.4(12) . . ?
C17A C15A H15A 106.8 . . ?
C6A C11A C10A 119.0(16) . . ?
C6A C11A C15A 121.4(11) . . ?
C10A C11A C15A 119.6(14) . . ?
C10A C9A H9A 116.7 . . ?
C8A C9A C10A 126.5(18) . . ?
C8A C9A H9A 116.7 . . ?
C12A C14A H14D 109.5 . . ?
C12A C14A H14E 109.5 . . ?
C12A C14A H14F 109.5 . . ?
H14D C14A H14E 109.5 . . ?
H14D C14A H14F 109.5 . . ?
H14E C14A H14F 109.5 . . ?
C7A C8A H8A 120.4 . . ?
C9A C8A C7A 119.3(16) . . ?
C9A C8A H8A 120.4 . . ?
C15A C16A H16D 109.5 . . ?
C15A C16A H16E 109.5 . . ?
C15A C16A H16F 109.5 . . ?
H16D C16A H16E 109.5 . . ?
H16D C16A H16F 109.5 . . ?
H16E C16A H16F 109.5 . . ?
C36A C37A H37D 109.5 . . ?
C36A C37A H37E 109.5 . . ?
C36A C37A H37F 109.5 . . ?
H37D C37A H37E 109.5 . . ?
H37D C37A H37F 109.5 . . ?
H37E C37A H37F 109.5 . . ?
C36A C38A H38D 109.5 . . ?
C36A C38A H38E 109.5 . . ?
C36A C38A H38F 109.5 . . ?
H38D C38A H38E 109.5 . . ?
H38D C38A H38F 109.5 . . ?
H38E C38A H38F 109.5 . . ?
C12A C13A H13D 109.5 . . ?
C12A C13A H13E 109.5 . . ?
C12A C13A H13F 109.5 . . ?
H13D C13A H13E 109.5 . . ?
H13D C13A H13F 109.5 . . ?
H13E C13A H13F 109.5 . . ?
C15A C17A H17D 109.5 . . ?
C15A C17A H17E 109.5 . . ?
C15A C17A H17F 109.5 . . ?
H17D C17A H17E 109.5 . . ?
H17D C17A H17F 109.5 . . ?
H17E C17A H17F 109.5 . . ?
C100 C100 H10B 104.3 2_756 . ?
C100 C100 H10C 104.3 2_756 . ?
H10B C100 H10C 105.6 . . ?
C101 C100 C100 132(2) . 2_756 ?
C101 C100 H10B 104.3 . . ?
C101 C100 H10C 104.3 . . ?
C100 C101 H10D 104.3 . . ?
C100 C101 H10E 104.3 . . ?
C100 C101 C102 131.6(19) . . ?
H10D C101 H10E 105.6 . . ?
C102 C101 H10D 104.3 . . ?
C102 C101 H10E 104.3 . . ?
C101 C102 H10F 109.5 . . ?
C101 C102 H10G 109.5 . . ?
C101 C102 H10H 109.5 . . ?
H10F C102 H10G 109.5 . . ?
H10F C102 H10H 109.5 . . ?
H10G C102 H10H 109.5 . . ?

loop_
_geom_bond_atom_site_label_1
_geom_bond_atom_site_label_2
_geom_bond_distance
_geom_bond_site_symmetry_2
_geom_bond_publ_flag
U1A I1 3.2316(7) . ?
U1A I1A 3.2849(6) . ?
U1A O1A 2.115(6) . ?
U1A N2A 2.383(7) . ?
U1A N1A 2.426(7) . ?
U1 I1 3.2669(6) . ?
U1 I1A 3.2270(7) . ?
U1 N2 2.450(7) . ?
U1 O1 2.133(6) . ?
U1 N1 2.380(8) . ?
U1 C6 3.038(8) . ?
N2 C3 1.289(11) . ?
N2 C18 1.469(12) . ?
O1 C30 1.375(10) . ?
O1A C30A 1.375(11) . ?
N1 C6 1.436(11) . ?
N1 C1 1.328(12) . ?
C11 C6 1.424(12) . ?
C11 C10 1.385(13) . ?
C11 C15 1.522(13) . ?
C3 C2 1.449(13) . ?
C3 C5 1.473(12) . ?
N2A C3A 1.327(11) . ?
N2A C18A 1.438(11) . ?
C4 H4A 0.9800 . ?
C4 H4B 0.9800 . ?
C4 H4C 0.9800 . ?
C4 C1 1.510(13) . ?
C12 H12 1.0000 . ?
C12 C7 1.523(13) . ?
C12 C14 1.533(13) . ?
C12 C13 1.541(15) . ?
C20 H20 0.9500 . ?
C20 C19 1.384(13) . ?
C20 C21 1.391(15) . ?
C2 H2 0.9500 . ?
C2 C1 1.401(13) . ?
C26 H26A 0.9800 . ?
C26 H26B 0.9800 . ?
C26 H26C 0.9800 . ?
C26 C24 1.499(15) . ?
N1A C6A 1.462(13) . ?
N1A C1A 1.281(12) . ?
C5 H5A 0.9800 . ?
C5 H5B 0.9800 . ?
C5 H5C 0.9800 . ?
C6 C7 1.398(12) . ?
C23A C18A 1.413(14) . ?
C23A C27A 1.516(14) . ?
C23A C22A 1.412(14) . ?
C3A C2A 1.403(13) . ?
C3A C5A 1.511(12) . ?
C36A H36A 1.0000 . ?
C36A C31A 1.509(15) . ?
C36A C37A 1.493(17) . ?
C36A C38A 1.507(15) . ?
C18A C19A 1.405(13) . ?
C6A C7A 1.384(16) . ?
C6A C11A 1.413(19) . ?
C31 C30 1.418(12) . ?
C31 C36 1.503(13) . ?
C31 C32 1.373(12) . ?
C10 H10 0.9500 . ?
C10 C9 1.384(13) . ?
C7 C8 1.404(13) . ?
C8 H8 0.9500 . ?
C8 C9 1.371(13) . ?
C19 C18 1.416(12) . ?
C19 C24 1.498(13) . ?
C30 C35 1.404(13) . ?
C39 H39 1.0000 . ?
C39 C35 1.511(13) . ?
C39 C41 1.533(14) . ?
C39 C40 1.512(14) . ?
C1A C4A 1.530(14) . ?
C1A C2A 1.474(13) . ?
C4A H4AA 0.9800 . ?
C4A H4AB 0.9800 . ?
C4A H4AC 0.9800 . ?
C15 H15 1.0000 . ?
C15 C17 1.515(15) . ?
C15 C16 1.499(15) . ?
C2A H2A 0.9500 . ?
C23 C18 1.415(13) . ?
C23 C22 1.399(14) . ?
C23 C27 1.521(14) . ?
C30A C31A 1.412(13) . ?
C30A C35A 1.400(14) . ?
C35 C34 1.385(12) . ?
C21 H21 0.9500 . ?
C21 C22 1.363(15) . ?
C36 H36 1.0000 . ?
C36 C38 1.507(13) . ?
C36 C37 1.479(15) . ?
C29A H29A 0.9800 . ?
C29A H29B 0.9800 . ?
C29A H29C 0.9800 . ?
C29A C27A 1.544(16) . ?
C24 H24 1.0000 . ?
C24 C25 1.560(14) . ?
C27A H27A 1.0000 . ?
C27A C28A 1.535(16) . ?
C41 H41A 0.9800 . ?
C41 H41B 0.9800 . ?
C41 H41C 0.9800 . ?
C28 H28A 0.9800 . ?
C28 H28B 0.9800 . ?
C28 H28C 0.9800 . ?
C28 C27 1.556(15) . ?
C31A C32A 1.399(14) . ?
C24A H24A 1.0000 . ?
C24A C25A 1.499(17) . ?
C24A C19A 1.531(17) . ?
C24A C26A 1.523(16) . ?
C14 H14A 0.9800 . ?
C14 H14B 0.9800 . ?
C14 H14C 0.9800 . ?
C9 H9 0.9500 . ?
C22 H22 0.9500 . ?
C39A H39A 1.0000 . ?
C39A C35A 1.496(15) . ?
C39A C41A 1.526(16) . ?
C39A C40A 1.513(15) . ?
C25A H25A 0.9800 . ?
C25A H25B 0.9800 . ?
C25A H25C 0.9800 . ?
C19A C20A 1.396(16) . ?
C38 H38A 0.9800 . ?
C38 H38B 0.9800 . ?
C38 H38C 0.9800 . ?
C34 H34 0.9500 . ?
C34 C33 1.363(14) . ?
C21A H21A 0.9500 . ?
C21A C22A 1.388(17) . ?
C21A C20A 1.359(19) . ?
C27 H27 1.0000 . ?
C27 C29 1.498(14) . ?
C32 H32 0.9500 . ?
C32 C33 1.372(14) . ?
C22A H22A 0.9500 . ?
C28A H28D 0.9800 . ?
C28A H28E 0.9800 . ?
C28A H28F 0.9800 . ?
C35A C34A 1.403(15) . ?
C33 H33 0.9500 . ?
C5A H5AA 0.9800 . ?
C5A H5AB 0.9800 . ?
C5A H5AC 0.9800 . ?
C17 H17A 0.9800 . ?
C17 H17B 0.9800 . ?
C17 H17C 0.9800 . ?
C41A H41D 0.9800 . ?
C41A H41E 0.9800 . ?
C41A H41F 0.9800 . ?
C33A H33A 0.9500 . ?
C33A C32A 1.366(16) . ?
C33A C34A 1.379(17) . ?
C40A H40A 0.9800 . ?
C40A H40B 0.9800 . ?
C40A H40C 0.9800 . ?
C10A H10A 0.9500 . ?
C10A C11A 1.413(17) . ?
C10A C9A 1.37(2) . ?
C20A H20A 0.9500 . ?
C37 H37A 0.9800 . ?
C37 H37B 0.9800 . ?
C37 H37C 0.9800 . ?
C16 H16A 0.9800 . ?
C16 H16B 0.9800 . ?
C16 H16C 0.9800 . ?
C32A H32A 0.9500 . ?
C7A C12A 1.49(2) . ?
C7A C8A 1.474(19) . ?
C34A H34A 0.9500 . ?
C29 H29D 0.9800 . ?
C29 H29E 0.9800 . ?
C29 H29F 0.9800 . ?
C12A H12A 1.0000 . ?
C12A C14A 1.565(16) . ?
C12A C13A 1.50(2) . ?
C26A H26D 0.9800 . ?
C26A H26E 0.9800 . ?
C26A H26F 0.9800 . ?
C25 H25D 0.9800 . ?
C25 H25E 0.9800 . ?
C25 H25F 0.9800 . ?
C13 H13A 0.9800 . ?
C13 H13B 0.9800 . ?
C13 H13C 0.9800 . ?
C40 H40D 0.9800 . ?
C40 H40E 0.9800 . ?
C40 H40F 0.9800 . ?
C15A H15A 1.0000 . ?
C15A C11A 1.48(2) . ?
C15A C16A 1.506(19) . ?
C15A C17A 1.523(17) . ?
C9A H9A 0.9500 . ?
C9A C8A 1.29(2) . ?
C14A H14D 0.9800 . ?
C14A H14E 0.9800 . ?
C14A H14F 0.9800 . ?
C8A H8A 0.9500 . ?
C16A H16D 0.9800 . ?
C16A H16E 0.9800 . ?
C16A H16F 0.9800 . ?
C37A H37D 0.9800 . ?
C37A H37E 0.9800 . ?
C37A H37F 0.9800 . ?
C38A H38D 0.9800 . ?
C38A H38E 0.9800 . ?
C38A H38F 0.9800 . ?
C13A H13D 0.9800 . ?
C13A H13E 0.9800 . ?
C13A H13F 0.9800 . ?
C17A H17D 0.9800 . ?
C17A H17E 0.9800 . ?
C17A H17F 0.9800 . ?
C100 C100 1.40(3) 2_756 ?
C100 H10B 0.9900 . ?
C100 H10C 0.9900 . ?
C100 C101 1.38(2) . ?
C101 H10D 0.9900 . ?
C101 H10E 0.9900 . ?
C101 C102 1.40(2) . ?
C102 H10F 0.9800 . ?
C102 H10G 0.9800 . ?
C102 H10H 0.9800 . ?
